data_2229573
loop_
_publ_author_name
'Chen, Yuting'
'Jiang, Jianzhuang'

_publ_section_title
;
 4-(4,4-Difluoro-1,3,5,7-tetramethyl-3a-aza-4a-azonia-4-borata-<i>s</i>-indacen-8-yl)benzonitrile
;
_journal_coeditor_code AA2003
_journal_issue 4
_journal_name_full 'Acta Crystallographica Section E'
_journal_page_first o908
_journal_paper_doi 10.1107/S1600536811009457
_journal_volume 67
_journal_year 2011
_chemical_formula_iupac 'C20 H18 B F2 N3'
_chemical_formula_moiety 'C20 H18 B F2 N3'
_chemical_formula_sum 'C20 H18 B F2 N3'
_chemical_formula_weight 349.18
_chemical_name_systematic
;
4-(4,4-Difluoro-1,3,5,7-tetramethyl-3a-aza-4a-azonia-4-borata-<i>s</i>-
indacen-8-yl)benzonitrile
;
_space_group_IT_number 14
_symmetry_cell_setting monoclinic
_symmetry_space_group_name_Hall '-P 2ybc'
_symmetry_space_group_name_H-M 'P 1 21/c 1'
_atom_sites_solution_hydrogens geom
_atom_sites_solution_primary direct
_atom_sites_solution_secondary difmap
_audit_creation_method SHELXL-97
_cell_angle_alpha 90.00
_cell_angle_beta 92.008(4)
_cell_angle_gamma 90.00
_cell_formula_units_Z 4
_cell_length_a 7.6498(3)
_cell_length_b 11.3715(5)
_cell_length_c 21.5550(10)
_cell_measurement_reflns_used 3286
_cell_measurement_temperature 293(2)
_cell_measurement_theta_max 25.02
_cell_measurement_theta_min 2.25
_cell_volume 1873.91(14)
_computing_cell_refinement 'SAINT (Bruker, 1996)'
_computing_data_collection 'SMART (Bruker, 1996)'
_computing_data_reduction 'SAINT (Bruker, 1996)'
_computing_molecular_graphics 'SHELXTL (Sheldrick, 2008)'
_computing_publication_material 'SHELXTL (Sheldrick, 2008)'
_computing_structure_refinement 'SHELXL97 (Sheldrick, 2008)'
_computing_structure_solution 'SHELXS97 (Sheldrick, 2008)'
_diffrn_ambient_temperature 293(2)
_diffrn_measured_fraction_theta_full 0.996
_diffrn_measured_fraction_theta_max 0.996
_diffrn_measurement_device_type 'Bruker SMART 1000 CCD area-detector'
_diffrn_measurement_method '\f and \w'
_diffrn_radiation_monochromator graphite
_diffrn_radiation_source 'fine-focus sealed tube'
_diffrn_radiation_type MoK\a
_diffrn_radiation_wavelength 0.71073
_diffrn_reflns_av_R_equivalents 0.0275
_diffrn_reflns_av_sigmaI/netI 0.0421
_diffrn_reflns_limit_h_max 8
_diffrn_reflns_limit_h_min -9
_diffrn_reflns_limit_k_max 13
_diffrn_reflns_limit_k_min -13
_diffrn_reflns_limit_l_max 16
_diffrn_reflns_limit_l_min -25
_diffrn_reflns_number 7304
_diffrn_reflns_theta_full 25.00
_diffrn_reflns_theta_max 25.00
_diffrn_reflns_theta_min 3.21
_exptl_absorpt_coefficient_mu 0.087
_exptl_absorpt_correction_T_max 0.986
_exptl_absorpt_correction_T_min 0.983
_exptl_absorpt_correction_type multi-scan
_exptl_absorpt_process_details '(SADABS; Sheldrick, 1996)'
_exptl_crystal_colour red
_exptl_crystal_density_diffrn 1.238
_exptl_crystal_density_method 'not measured'
_exptl_crystal_description block
_exptl_crystal_F_000 728
_exptl_crystal_size_max 0.20
_exptl_crystal_size_mid 0.18
_exptl_crystal_size_min 0.16
_refine_diff_density_max 0.302
_refine_diff_density_min -0.247
_refine_ls_extinction_method none
_refine_ls_goodness_of_fit_ref 1.071
_refine_ls_hydrogen_treatment constr
_refine_ls_matrix_type full
_refine_ls_number_parameters 235
_refine_ls_number_reflns 3286
_refine_ls_number_restraints 0
_refine_ls_restrained_S_all 1.071
_refine_ls_R_factor_all 0.0945
_refine_ls_R_factor_gt 0.0649
_refine_ls_shift/su_max 0.000
_refine_ls_shift/su_mean 0.000
_refine_ls_structure_factor_coef Fsqd
_refine_ls_weighting_details 'calc w=1/[\s^2^(Fo^2^)+(0.1059P)^2^+0.2760P] where P=(Fo^2^+2Fc^2^)/3'
_refine_ls_weighting_scheme calc
_refine_ls_wR_factor_gt 0.1769
_refine_ls_wR_factor_ref 0.1948
_reflns_number_gt 2240
_reflns_number_total 3286
_reflns_threshold_expression I>2\s(I)
_cod_data_source_file aa2003.cif
_cod_data_source_block I
_cod_original_sg_symbol_H-M 'P 21/c'
_cod_database_code 2229573
_cod_database_fobs_code 2229573

loop_
_symmetry_equiv_pos_as_xyz
'x, y, z'
'-x, y+1/2, -z+1/2'
'-x, -y, -z'
'x, -y-1/2, z-1/2'

loop_
_atom_site_type_symbol
_atom_site_label
_atom_site_fract_x
_atom_site_fract_y
_atom_site_fract_z
_atom_site_U_iso_or_equiv
_atom_site_adp_type
_atom_site_calc_flag
_atom_site_refinement_flags
_atom_site_occupancy
_atom_site_disorder_assembly
_atom_site_disorder_group
F F2 0.6736(2) 1.18071(15) 0.82647(9) 0.0706(6) Uani d . 1 . .
N N1 0.7514(3) 0.97876(19) 0.81048(9) 0.0409(6) Uani d . 1 . .
F F1 0.8040(3) 1.13260(16) 0.73783(8) 0.0750(6) Uani d . 1 . .
N N2 0.9776(3) 1.13074(18) 0.83306(9) 0.0384(5) Uani d . 1 . .
C C17 1.2845(4) 0.6972(2) 0.99641(13) 0.0491(7) Uani d . 1 . .
C C8 1.0075(3) 0.9342(2) 0.87582(11) 0.0376(6) Uani d . 1 . .
C C14 1.1043(3) 0.8502(2) 0.91690(12) 0.0391(6) Uani d . 1 . .
C C10 1.0737(3) 1.0468(2) 0.86812(11) 0.0388(6) Uani d . 1 . .
C C9 0.8499(3) 0.8989(2) 0.84668(11) 0.0405(6) Uani d . 1 . .
C C20 1.3795(5) 0.6205(3) 1.03874(14) 0.0619(9) Uani d . 1 . .
C C18 1.1552(4) 0.7687(3) 1.01831(13) 0.0623(9) Uani d . 1 . .
H H18 1.1293 0.7667 1.0601 0.075 Uiso calc R 1 . .
C C16 1.3223(4) 0.7006(3) 0.93441(14) 0.0593(8) Uani d . 1 . .
H H16 1.4078 0.6513 0.9191 0.071 Uiso calc R 1 . .
C C15 1.2329(4) 0.7774(3) 0.89494(13) 0.0555(8) Uani d . 1 . .
H H15 1.2595 0.7801 0.8532 0.067 Uiso calc R 1 . .
C C2 1.2232(4) 1.2167(3) 0.86865(14) 0.0548(8) Uani d . 1 . .
H H2 1.3084 1.2739 0.8758 0.066 Uiso calc R 1 . .
C C5 0.6123(3) 0.9205(3) 0.78539(13) 0.0495(7) Uani d . 1 . .
C C19 1.0646(4) 0.8426(3) 0.97863(13) 0.0579(8) Uani d . 1 . .
H H19 0.9748 0.8885 0.9936 0.069 Uiso calc R 1 . .
C C4 0.9998(4) 1.3421(3) 0.80490(16) 0.0627(9) Uani d . 1 . .
H H4A 0.8893 1.3266 0.7840 0.094 Uiso calc R 1 . .
H H4B 1.0814 1.3701 0.7754 0.094 Uiso calc R 1 . .
H H4C 0.9849 1.4008 0.8363 0.094 Uiso calc R 1 . .
C C1 1.2306(3) 1.1032(3) 0.89043(13) 0.0484(7) Uani d . 1 . .
C C7 0.7648(4) 0.7874(2) 0.84295(14) 0.0510(7) Uani d . 1 . .
C C6 0.6190(4) 0.8041(3) 0.80502(15) 0.0588(8) Uani d . 1 . .
H H3 0.5373 0.7465 0.7942 0.071 Uiso calc R 1 . .
C C3 1.0675(4) 1.2325(2) 0.83408(12) 0.0461(7) Uani d . 1 . .
B B1 0.7971(4) 1.1087(3) 0.80066(14) 0.0441(8) Uani d . 1 . .
C C11 0.8200(5) 0.6725(3) 0.87155(19) 0.0788(11) Uani d . 1 . .
H H5A 0.9251 0.6836 0.8965 0.118 Uiso calc R 1 . .
H H5B 0.8411 0.6164 0.8393 0.118 Uiso calc R 1 . .
H H5C 0.7290 0.6438 0.8971 0.118 Uiso calc R 1 . .
C C13 1.3786(4) 1.0532(3) 0.92990(17) 0.0722(10) Uani d . 1 . .
H H13A 1.3544 0.9724 0.9392 0.108 Uiso calc R 1 . .
H H13B 1.3907 1.0971 0.9679 0.108 Uiso calc R 1 . .
H H13C 1.4852 1.0582 0.9078 0.108 Uiso calc R 1 . .
C C12 0.4752(4) 0.9784(3) 0.74490(17) 0.0751(10) Uani d . 1 . .
H H1A 0.5045 1.0598 0.7395 0.113 Uiso calc R 1 . .
H H1B 0.3640 0.9725 0.7640 0.113 Uiso calc R 1 . .
H H1C 0.4690 0.9402 0.7052 0.113 Uiso calc R 1 . .
N N3 1.4528(4) 0.5619(3) 1.07363(14) 0.0836(10) Uani d . 1 . .

loop_
_atom_site_aniso_label
_atom_site_aniso_U_11
_atom_site_aniso_U_22
_atom_site_aniso_U_33
_atom_site_aniso_U_12
_atom_site_aniso_U_13
_atom_site_aniso_U_23
F2 0.0473(9) 0.0506(10) 0.1138(16) 0.0101(8) 0.0003(10) -0.0057(10)
N1 0.0394(11) 0.0438(13) 0.0393(12) -0.0006(10) -0.0026(9) 0.0010(10)
F1 0.0938(14) 0.0822(13) 0.0473(11) -0.0220(11) -0.0203(9) 0.0224(9)
N2 0.0407(11) 0.0357(12) 0.0388(12) 0.0002(9) 0.0007(9) 0.0048(10)
C17 0.0574(17) 0.0432(16) 0.0460(17) 0.0028(13) -0.0073(13) 0.0088(13)
C8 0.0411(13) 0.0378(15) 0.0342(13) 0.0026(11) 0.0065(11) -0.0002(11)
C14 0.0407(13) 0.0374(14) 0.0390(15) 0.0019(11) -0.0008(11) 0.0004(12)
C10 0.0366(12) 0.0439(15) 0.0358(14) 0.0035(11) 0.0004(10) 0.0011(12)
C9 0.0402(13) 0.0401(15) 0.0412(14) 0.0019(11) 0.0003(11) 0.0005(12)
C20 0.084(2) 0.0478(18) 0.0534(19) 0.0053(17) -0.0091(17) 0.0070(16)
C18 0.093(2) 0.0577(19) 0.0371(16) 0.0218(18) 0.0102(16) 0.0069(15)
C16 0.0633(18) 0.064(2) 0.0510(18) 0.0255(16) 0.0034(14) 0.0056(15)
C15 0.0631(18) 0.065(2) 0.0383(15) 0.0189(16) 0.0066(13) 0.0074(14)
C2 0.0499(16) 0.0527(19) 0.0617(19) -0.0188(14) -0.0007(14) 0.0050(15)
C5 0.0418(14) 0.0539(18) 0.0522(16) -0.0050(13) -0.0060(13) -0.0024(14)
C19 0.078(2) 0.0560(19) 0.0410(16) 0.0208(16) 0.0178(15) 0.0044(14)
C4 0.068(2) 0.0479(18) 0.072(2) -0.0081(16) 0.0016(17) 0.0148(16)
C1 0.0425(14) 0.0533(18) 0.0489(16) -0.0033(13) -0.0048(12) 0.0027(14)
C7 0.0492(15) 0.0412(16) 0.0626(19) -0.0040(13) -0.0011(14) -0.0014(14)
C6 0.0496(16) 0.0511(19) 0.075(2) -0.0158(14) -0.0031(15) -0.0054(16)
C3 0.0501(15) 0.0439(16) 0.0444(16) -0.0074(13) 0.0052(12) 0.0043(13)
B1 0.0478(17) 0.0419(18) 0.0421(17) 0.0003(14) -0.0056(14) 0.0069(15)
C11 0.079(2) 0.0441(19) 0.112(3) -0.0110(17) -0.013(2) 0.0184(19)
C13 0.0506(17) 0.078(2) 0.086(2) -0.0111(16) -0.0224(17) 0.0132(19)
C12 0.0591(19) 0.077(2) 0.086(2) -0.0084(18) -0.0288(18) 0.0025(19)
N3 0.111(2) 0.0673(19) 0.0713(19) 0.0198(18) -0.0186(17) 0.0168(16)

loop_
_atom_type_symbol
_atom_type_description
_atom_type_scat_dispersion_real
_atom_type_scat_dispersion_imag
_atom_type_scat_source
C C 0.0033 0.0016 'International Tables Vol C Tables 4.2.6.8 and 6.1.1.4'
H H 0.0000 0.0000 'International Tables Vol C Tables 4.2.6.8 and 6.1.1.4'
O O 0.0106 0.0060 'International Tables Vol C Tables 4.2.6.8 and 6.1.1.4'
S S 0.1246 0.1234 'International Tables Vol C Tables 4.2.6.8 and 6.1.1.4'
F F 0.0171 0.0103 'International Tables Vol C Tables 4.2.6.8 and 6.1.1.4'
B B 0.0013 0.0007 'International Tables Vol C Tables 4.2.6.8 and 6.1.1.4'
N N 0.0061 0.0033 'International Tables Vol C Tables 4.2.6.8 and 6.1.1.4'

loop_
_geom_angle_atom_site_label_1
_geom_angle_atom_site_label_2
_geom_angle_atom_site_label_3
_geom_angle_site_symmetry_1
_geom_angle_site_symmetry_3
_geom_angle
_geom_angle_publ_flag
C5 N1 C9 . . 107.8(2) ?
C5 N1 B1 . . 126.7(2) ?
C9 N1 B1 . . 125.5(2) ?
C3 N2 C10 . . 108.5(2) ?
C3 N2 B1 . . 126.5(2) ?
C10 N2 B1 . . 125.0(2) ?
C18 C17 C16 . . 119.6(2) ?
C18 C17 C20 . . 119.5(3) ?
C16 C17 C20 . . 120.9(3) ?
C10 C8 C9 . . 121.5(2) ?
C10 C8 C14 . . 119.2(2) ?
C9 C8 C14 . . 119.2(2) ?
C19 C14 C15 . . 118.5(2) ?
C19 C14 C8 . . 119.6(2) ?
C15 C14 C8 . . 121.9(2) ?
C8 C10 N2 . . 120.2(2) ?
C8 C10 C1 . . 132.8(2) ?
N2 C10 C1 . . 107.0(2) ?
C8 C9 N1 . . 120.2(2) ?
C8 C9 C7 . . 131.7(2) ?
N1 C9 C7 . . 108.0(2) ?
N3 C20 C17 . . 177.9(4) ?
C19 C18 C17 . . 120.1(3) ?
C19 C18 H18 . . 119.9 ?
C17 C18 H18 . . 119.9 ?
C17 C16 C15 . . 119.9(3) ?
C17 C16 H16 . . 120.1 ?
C15 C16 H16 . . 120.1 ?
C14 C15 C16 . . 120.7(3) ?
C14 C15 H15 . . 119.7 ?
C16 C15 H15 . . 119.7 ?
C1 C2 C3 . . 109.1(2) ?
C1 C2 H2 . . 125.4 ?
C3 C2 H2 . . 125.4 ?
N1 C5 C6 . . 109.0(2) ?
N1 C5 C12 . . 123.0(3) ?
C6 C5 C12 . . 128.0(3) ?
C18 C19 C14 . . 121.1(3) ?
C18 C19 H19 . . 119.4 ?
C14 C19 H19 . . 119.4 ?
C3 C4 H4A . . 109.5 ?
C3 C4 H4B . . 109.5 ?
H4A C4 H4B . . 109.5 ?
C3 C4 H4C . . 109.5 ?
H4A C4 H4C . . 109.5 ?
H4B C4 H4C . . 109.5 ?
C2 C1 C10 . . 106.4(2) ?
C2 C1 C13 . . 124.7(3) ?
C10 C1 C13 . . 128.8(3) ?
C6 C7 C9 . . 105.7(2) ?
C6 C7 C11 . . 125.2(3) ?
C9 C7 C11 . . 129.1(3) ?
C7 C6 C5 . . 109.5(2) ?
C7 C6 H3 . . 125.3 ?
C5 C6 H3 . . 125.3 ?
N2 C3 C2 . . 108.9(2) ?
N2 C3 C4 . . 123.1(3) ?
C2 C3 C4 . . 127.9(3) ?
F2 B1 F1 . . 109.1(2) ?
F2 B1 N1 . . 110.6(2) ?
F1 B1 N1 . . 109.9(2) ?
F2 B1 N2 . . 109.5(2) ?
F1 B1 N2 . . 110.3(2) ?
N1 B1 N2 . . 107.3(2) ?
C7 C11 H5A . . 109.5 ?
C7 C11 H5B . . 109.5 ?
H5A C11 H5B . . 109.5 ?
C7 C11 H5C . . 109.5 ?
H5A C11 H5C . . 109.5 ?
H5B C11 H5C . . 109.5 ?
C1 C13 H13A . . 109.5 ?
C1 C13 H13B . . 109.5 ?
H13A C13 H13B . . 109.5 ?
C1 C13 H13C . . 109.5 ?
H13A C13 H13C . . 109.5 ?
H13B C13 H13C . . 109.5 ?
C5 C12 H1A . . 109.5 ?
C5 C12 H1B . . 109.5 ?
H1A C12 H1B . . 109.5 ?
C5 C12 H1C . . 109.5 ?
H1A C12 H1C . . 109.5 ?
H1B C12 H1C . . 109.5 ?

loop_
_geom_bond_atom_site_label_1
_geom_bond_atom_site_label_2
_geom_bond_site_symmetry_2
_geom_bond_distance
_geom_bond_publ_flag
F2 B1 . 1.382(4) y
N1 C5 . 1.350(3) y
N1 C9 . 1.400(3) y
N1 B1 . 1.535(4) y
F1 B1 . 1.384(3) y
N2 C3 . 1.346(3) y
N2 C10 . 1.408(3) y
N2 B1 . 1.545(4) y
C17 C18 . 1.376(4) ?
C17 C16 . 1.378(4) ?
C17 C20 . 1.440(4) ?
C8 C10 . 1.390(3) y
C8 C9 . 1.398(3) y
C8 C14 . 1.483(3) ?
C14 C19 . 1.378(4) ?
C14 C15 . 1.382(4) ?
C10 C1 . 1.429(4) y
C9 C7 . 1.426(4) y
C20 N3 . 1.138(4) ?
C18 C19 . 1.371(4) ?
C18 H18 . 0.9300 ?
C16 C15 . 1.384(4) ?
C16 H16 . 0.9300 ?
C15 H15 . 0.9300 ?
C2 C1 . 1.374(4) ?
C2 C3 . 1.394(4) ?
C2 H2 . 0.9300 ?
C5 C6 . 1.390(4) ?
C5 C12 . 1.494(4) ?
C19 H19 . 0.9300 ?
C4 C3 . 1.482(4) ?
C4 H4A . 0.9600 ?
C4 H4B . 0.9600 ?
C4 H4C . 0.9600 ?
C1 C13 . 1.504(4) ?
C7 C6 . 1.373(4) ?
C7 C11 . 1.500(4) ?
C6 H3 . 0.9300 ?
C11 H5A . 0.9600 ?
C11 H5B . 0.9600 ?
C11 H5C . 0.9600 ?
C13 H13A . 0.9600 ?
C13 H13B . 0.9600 ?
C13 H13C . 0.9600 ?
C12 H1A . 0.9600 ?
C12 H1B . 0.9600 ?
C12 H1C . 0.9600 ?
